data_1568632
loop_
_publ_author_name
'Bouley, Bailey S.'
'Tang, Fengzhi'
'Bae, Dae Young'
'Mirica, Liviu M.'

_publ_section_title
;
 C-H bond activation <i>via</i> concerted metalation-deprotonation at a
 palladium(iii) center.
;
_journal_issue 14
_journal_name_full 'Chemical science'
_journal_page_first 3800
_journal_page_last 3808
_journal_paper_doi 10.1039/d3sc00034f
_journal_volume 14
_journal_year 2023
_chemical_absolute_configuration ad
_chemical_formula_moiety 'C26 H32 N4 Pd, Cl O4, C2 H3 N'
_chemical_formula_sum 'C28 H35 Cl N5 O4 Pd'
_chemical_formula_weight 647.46
_space_group_crystal_system orthorhombic
_space_group_IT_number 19
_space_group_name_Hall 'P 2ac 2ab'
_space_group_name_H-M_alt 'P 21 21 21'
_atom_sites_solution_hydrogens geom
_atom_sites_solution_primary direct
_atom_sites_solution_secondary difmap
_audit_creation_method SHELXL-2012
_audit_update_record
;
2021-12-18 deposited with the CCDC.	2023-03-13 downloaded from the CCDC.
;
_cell_angle_alpha 90
_cell_angle_beta 90
_cell_angle_gamma 90
_cell_formula_units_Z 4
_cell_length_a 11.3400(10)
_cell_length_b 12.2808(10)
_cell_length_c 20.326(2)
_cell_measurement_reflns_used 9899
_cell_measurement_temperature 100(2)
_cell_measurement_theta_max 28.12
_cell_measurement_theta_min 2.60
_cell_volume 2830.7(4)
_computing_cell_refinement 'Bruker SAINT'
_computing_data_collection 'Bruker APEX2'
_computing_data_reduction 'Bruker SAINT'
_computing_molecular_graphics 'Bruker SHELXTL'
_computing_publication_material 'Bruker SHELXTL'
_computing_structure_refinement 'SHELXL-2012 (Sheldrick, 2012)'
_computing_structure_solution 'SHELXS-97 (Sheldrick, 2008)'
_diffrn_ambient_temperature 100(2)
_diffrn_measured_fraction_theta_full 1.000
_diffrn_measured_fraction_theta_max 0.996
_diffrn_measurement_device_type 'Bruker APEX-II CCD'
_diffrn_measurement_method '\f and \w scans'
_diffrn_radiation_type MoK\a
_diffrn_radiation_wavelength 0.71073
_diffrn_reflns_av_R_equivalents 0.0557
_diffrn_reflns_av_unetI/netI 0.0369
_diffrn_reflns_Laue_measured_fraction_full 1.000
_diffrn_reflns_Laue_measured_fraction_max 0.996
_diffrn_reflns_limit_h_max 15
_diffrn_reflns_limit_h_min -15
_diffrn_reflns_limit_k_max 16
_diffrn_reflns_limit_k_min -16
_diffrn_reflns_limit_l_max 27
_diffrn_reflns_limit_l_min -27
_diffrn_reflns_number 53968
_diffrn_reflns_point_group_measured_fraction_full 1.000
_diffrn_reflns_point_group_measured_fraction_max 0.996
_diffrn_reflns_theta_full 25.242
_diffrn_reflns_theta_max 28.412
_diffrn_reflns_theta_min 1.937
_exptl_absorpt_coefficient_mu 0.793
_exptl_absorpt_correction_T_max 0.9583
_exptl_absorpt_correction_T_min 0.8697
_exptl_absorpt_correction_type multi-scan
_exptl_absorpt_process_details 'sadabs v2012/1'
_exptl_crystal_colour purple
_exptl_crystal_density_diffrn 1.519
_exptl_crystal_description rectangular
_exptl_crystal_F_000 1332
_exptl_crystal_size_max 0.331
_exptl_crystal_size_mid 0.218
_exptl_crystal_size_min 0.069
_refine_diff_density_max 0.286
_refine_diff_density_min -0.492
_refine_diff_density_rms 0.062
_refine_ls_abs_structure_details
; 
 Flack x determined using 2810 quotients [(I+)-(I-)]/[(I+)+(I-)] 
 (Parsons and Flack (2004), Acta Cryst. A60, s61). 
;
_refine_ls_abs_structure_Flack -0.022(10)
_refine_ls_extinction_method none
_refine_ls_goodness_of_fit_ref 1.018
_refine_ls_hydrogen_treatment constr
_refine_ls_matrix_type full
_refine_ls_number_parameters 370
_refine_ls_number_reflns 7095
_refine_ls_number_restraints 48
_refine_ls_restrained_S_all 1.025
_refine_ls_R_factor_all 0.0290
_refine_ls_R_factor_gt 0.0249
_refine_ls_shift/su_max 0.001
_refine_ls_shift/su_mean 0.000
_refine_ls_structure_factor_coef Fsqd
_refine_ls_weighting_details
; 
 w=1/[\s^2^(Fo^2^)+(0.0222P)^2^+0.7932P] 
 where P=(Fo^2^+2Fc^2^)/3 
;
_refine_ls_weighting_scheme calc
_refine_ls_wR_factor_gt 0.0508
_refine_ls_wR_factor_ref 0.0524
_reflns_Friedel_coverage 0.787
_reflns_Friedel_fraction_full 1.000
_reflns_Friedel_fraction_max 0.995
_reflns_number_gt 6617
_reflns_number_total 7095
_reflns_threshold_expression 'I > 2\s(I)'
_cod_data_source_file d3sc00034f2.cif
_cod_data_source_block l5213
_cod_depositor_comments 'Adding full bibliography for 1568629--1568633.cif.'
_cod_database_code 1568632
_shelx_space_group_comment
; 
The symmetry employed for this shelxl refinement is uniquely defined 
by the following loop, which should always be used as a source of 
symmetry information in preference to the above space-group names. 
They are only intended as comments. 
;
_shelx_estimated_absorpt_t_min 0.779
_shelx_estimated_absorpt_t_max 0.947
_shelxl_version_number 2012-9

loop_
_space_group_symop_operation_xyz
'x, y, z'
'-x+1/2, -y, z+1/2'
'-x, y+1/2, -z+1/2'
'x+1/2, -y+1/2, -z'

loop_
_atom_site_label
_atom_site_type_symbol
_atom_site_fract_x
_atom_site_fract_y
_atom_site_fract_z
_atom_site_U_iso_or_equiv
_atom_site_adp_type
_atom_site_occupancy
_atom_site_site_symmetry_order
_atom_site_calc_flag
_atom_site_refinement_flags_posn
_atom_site_refinement_flags_adp
_atom_site_refinement_flags_occupancy
_atom_site_disorder_assembly
_atom_site_disorder_group
Pd1 Pd 0.91263(2) 0.95437(2) 0.17304(2) 0.01016(5) Uani 1 1 d . . . . .
Cl1 Cl 0.64498(7) 0.33498(6) 0.10781(4) 0.01816(16) Uani 1 1 d D U . . .
O1 O 0.6387(8) 0.3556(6) 0.1768(2) 0.0364(15) Uani 0.899(18) 1 d D U P A 1
O2 O 0.6519(6) 0.4336(2) 0.0696(2) 0.0311(12) Uani 0.899(18) 1 d D U P A 1
O3 O 0.7500(4) 0.2743(6) 0.0954(3) 0.0485(14) Uani 0.899(18) 1 d D U P A 1
O4 O 0.5431(6) 0.2736(4) 0.0890(3) 0.0446(14) Uani 0.899(18) 1 d D U P A 1
O1' O 0.632(8) 0.381(6) 0.1713(17) 0.0364(15) Uani 0.101(18) 1 d D U P A 2
O2' O 0.604(5) 0.4367(19) 0.084(2) 0.0311(12) Uani 0.101(18) 1 d D U P A 2
O3' O 0.765(2) 0.314(5) 0.097(3) 0.0485(14) Uani 0.101(18) 1 d D U P A 2
O4' O 0.582(5) 0.254(3) 0.073(2) 0.0446(14) Uani 0.101(18) 1 d D U P A 2
N1 N 1.0563(2) 0.8595(2) 0.13374(13) 0.0120(5) Uani 1 1 d . . . . .
N2 N 1.0509(2) 1.07366(18) 0.16486(13) 0.0122(5) Uani 1 1 d . . . . .
N3 N 0.9101(2) 0.99726(19) 0.06039(12) 0.0148(5) Uani 1 1 d . . . . .
N4 N 1.0346(2) 0.92028(19) 0.26627(13) 0.0135(5) Uani 1 1 d . . . . .
C1 C 1.1380(3) 0.8244(2) 0.17629(18) 0.0144(6) Uani 1 1 d . . . . .
C2 C 1.2498(3) 0.7943(3) 0.15511(17) 0.0197(7) Uani 1 1 d . . . . .
H2 H 1.3069 0.7680 0.1854 0.024 Uiso 1 1 calc R U . . .
C3 C 1.2761(3) 0.8034(3) 0.08904(19) 0.0244(8) Uani 1 1 d . . . . .
H3 H 1.3517 0.7827 0.0732 0.029 Uiso 1 1 calc R U . . .
C4 C 1.1920(3) 0.8426(3) 0.04601(18) 0.0215(7) Uani 1 1 d . . . . .
H4 H 1.2094 0.8503 0.0005 0.026 Uiso 1 1 calc R U . . .
C5 C 1.0819(3) 0.8705(2) 0.07019(15) 0.0149(6) Uani 1 1 d . . . . .
C6 C 0.9821(3) 0.9116(3) 0.02794(16) 0.0174(7) Uani 1 1 d . . . . .
H6A H 1.0151 0.9413 -0.0134 0.021 Uiso 1 1 calc R U . . .
H6B H 0.9303 0.8497 0.0163 0.021 Uiso 1 1 calc R U . . .
C7 C 0.9657(3) 1.1067(3) 0.05792(16) 0.0163(7) Uani 1 1 d . . . . .
H7A H 0.9054 1.1625 0.0682 0.020 Uiso 1 1 calc R U . . .
H7B H 0.9946 1.1205 0.0127 0.020 Uiso 1 1 calc R U . . .
C8 C 1.0672(3) 1.1183(2) 0.10549(15) 0.0133(6) Uani 1 1 d . . . . .
C9 C 1.1704(3) 1.1726(3) 0.09045(17) 0.0175(7) Uani 1 1 d . . . . .
H9 H 1.1814 1.2043 0.0483 0.021 Uiso 1 1 calc R U . . .
C10 C 1.2575(3) 1.1801(3) 0.13794(17) 0.0197(7) Uani 1 1 d . . . . .
H10 H 1.3279 1.2195 0.1292 0.024 Uiso 1 1 calc R U . . .
C11 C 1.2416(3) 1.1303(3) 0.19769(17) 0.0173(7) Uani 1 1 d . . . . .
H11 H 1.3015 1.1335 0.2303 0.021 Uiso 1 1 calc R U . . .
C12 C 1.1368(3) 1.0751(2) 0.20997(16) 0.0140(6) Uani 1 1 d . . . . .
C13 C 1.1120(3) 1.0168(2) 0.27303(16) 0.0168(7) Uani 1 1 d . . . . .
H13A H 1.1878 0.9935 0.2926 0.020 Uiso 1 1 calc R U . . .
H13B H 1.0747 1.0686 0.3040 0.020 Uiso 1 1 calc R U . . .
C14 C 1.1006(3) 0.8210(2) 0.24659(15) 0.0155(6) Uani 1 1 d . . . . .
H14A H 1.0501 0.7563 0.2538 0.019 Uiso 1 1 calc R U . . .
H14B H 1.1712 0.8134 0.2748 0.019 Uiso 1 1 calc R U . . .
C15 C 0.7932(3) 1.0024(3) 0.02929(17) 0.0219(7) Uani 1 1 d . . . . .
H15A H 0.7535 0.9320 0.0342 0.033 Uiso 1 1 calc R U . . .
H15B H 0.8022 1.0193 -0.0176 0.033 Uiso 1 1 calc R U . . .
H15C H 0.7461 1.0593 0.0505 0.033 Uiso 1 1 calc R U . . .
C16 C 0.9753(3) 0.8978(3) 0.32891(18) 0.0188(6) Uani 1 1 d . . . . .
H16A H 0.9333 0.9632 0.3436 0.028 Uiso 1 1 calc R U . . .
H16B H 1.0340 0.8772 0.3620 0.028 Uiso 1 1 calc R U . . .
H16C H 0.9190 0.8381 0.3230 0.028 Uiso 1 1 calc R U . . .
C17 C 0.7807(2) 0.8472(2) 0.17128(17) 0.0130(6) Uani 1 1 d . . . . .
C18 C 0.7902(3) 0.7468(3) 0.14021(15) 0.0153(6) Uani 1 1 d . . . . .
H18 H 0.8640 0.7241 0.1230 0.018 Uiso 1 1 calc R U . . .
C19 C 0.6918(3) 0.6792(3) 0.13414(16) 0.0185(7) Uani 1 1 d . . . . .
H19 H 0.6989 0.6104 0.1131 0.022 Uiso 1 1 calc R U . . .
C20 C 0.5844(3) 0.7125(3) 0.15878(15) 0.0219(7) Uani 1 1 d . . . . .
H20 H 0.5173 0.6669 0.1541 0.026 Uiso 1 1 calc R U . . .
C21 C 0.5740(3) 0.8122(3) 0.19029(16) 0.0218(7) Uani 1 1 d . . . . .
H21 H 0.5000 0.8341 0.2077 0.026 Uiso 1 1 calc R U . . .
C22 C 0.6715(3) 0.8801(3) 0.19648(16) 0.0147(6) Uani 1 1 d . . . . .
C23 C 0.6680(3) 0.9903(2) 0.22961(16) 0.0152(6) Uani 1 1 d . . . . .
C24 C 0.7823(2) 1.0510(3) 0.21087(16) 0.0169(6) Uani 1 1 d . . . . .
H24A H 0.8132 1.0881 0.2505 0.020 Uiso 1 1 calc R U . . .
H24B H 0.7628 1.1079 0.1781 0.020 Uiso 1 1 calc R U . . .
C25 C 0.5612(3) 1.0572(3) 0.20701(18) 0.0248(8) Uani 1 1 d . . . . .
H25A H 0.4885 1.0224 0.2225 0.037 Uiso 1 1 calc R U . . .
H25B H 0.5602 1.0610 0.1589 0.037 Uiso 1 1 calc R U . . .
H25C H 0.5665 1.1310 0.2252 0.037 Uiso 1 1 calc R U . . .
C26 C 0.6608(3) 0.9736(3) 0.30414(16) 0.0202(7) Uani 1 1 d . . . . .
H26A H 0.7262 0.9271 0.3185 0.030 Uiso 1 1 calc R U . . .
H26B H 0.5857 0.9387 0.3153 0.030 Uiso 1 1 calc R U . . .
H26C H 0.6660 1.0443 0.3263 0.030 Uiso 1 1 calc R U . . .
N1S N 1.0104(3) 0.6158(3) 0.0446(2) 0.0443(10) Uani 1 1 d . . . . .
C1S C 0.9773(3) 0.5413(3) 0.01794(18) 0.0257(7) Uani 1 1 d . . . . .
C2S C 0.9321(3) 0.4459(3) -0.01513(19) 0.0377(9) Uani 1 1 d . . . . .
H2SA H 0.9054 0.4659 -0.0594 0.057 Uiso 1 1 calc R U . . .
H2SB H 0.8657 0.4161 0.0099 0.057 Uiso 1 1 calc R U . . .
H2SC H 0.9945 0.3910 -0.0184 0.057 Uiso 1 1 calc R U . . .

loop_
_atom_site_aniso_label
_atom_site_aniso_U_11
_atom_site_aniso_U_22
_atom_site_aniso_U_33
_atom_site_aniso_U_23
_atom_site_aniso_U_13
_atom_site_aniso_U_12
Pd1 0.00777(9) 0.01014(9) 0.01258(10) 0.00044(9) 0.00087(9) -0.00081(9)
Cl1 0.0188(4) 0.0168(4) 0.0188(4) -0.0005(3) -0.0032(3) 0.0024(3)
O1 0.0232(17) 0.067(4) 0.0188(14) -0.0108(19) -0.0057(15) 0.007(3)
O2 0.041(3) 0.0148(13) 0.038(2) 0.0051(12) -0.016(2) -0.0039(14)
O3 0.0482(18) 0.052(3) 0.045(2) 0.008(3) 0.0163(18) 0.035(2)
O4 0.059(3) 0.048(2) 0.027(2) 0.0096(17) -0.014(2) -0.036(2)
O1' 0.0232(17) 0.067(4) 0.0188(14) -0.0108(19) -0.0057(15) 0.007(3)
O2' 0.041(3) 0.0148(13) 0.038(2) 0.0051(12) -0.016(2) -0.0039(14)
O3' 0.0482(18) 0.052(3) 0.045(2) 0.008(3) 0.0163(18) 0.035(2)
O4' 0.059(3) 0.048(2) 0.027(2) 0.0096(17) -0.014(2) -0.036(2)
N1 0.0103(12) 0.0099(12) 0.0157(14) -0.0011(10) -0.0003(10) -0.0020(9)
N2 0.0115(11) 0.0098(12) 0.0152(14) -0.0012(10) 0.0015(10) 0.0000(8)
N3 0.0114(11) 0.0169(12) 0.0160(13) 0.0008(10) -0.0026(12) 0.0007(12)
N4 0.0124(12) 0.0110(12) 0.0170(14) 0.0006(10) -0.0008(10) -0.0013(10)
C1 0.0138(13) 0.0092(13) 0.0203(16) 0.0004(14) -0.0013(15) -0.0015(11)
C2 0.0125(15) 0.0164(16) 0.030(2) -0.0007(13) -0.0025(13) 0.0019(12)
C3 0.0162(16) 0.0229(18) 0.034(2) -0.0015(15) 0.0073(15) 0.0040(14)
C4 0.0223(17) 0.0224(18) 0.0196(18) -0.0023(14) 0.0061(14) 0.0012(14)
C5 0.0165(14) 0.0106(13) 0.0176(15) -0.0033(11) 0.0025(14) -0.0016(14)
C6 0.0202(16) 0.0182(16) 0.0137(17) -0.0021(13) 0.0004(13) -0.0013(13)
C7 0.0147(15) 0.0172(16) 0.0170(17) 0.0041(13) 0.0030(13) 0.0009(12)
C8 0.0129(15) 0.0104(13) 0.0166(15) -0.0022(12) 0.0036(12) 0.0018(11)
C9 0.0192(16) 0.0142(15) 0.0192(17) -0.0018(13) 0.0083(13) -0.0023(13)
C10 0.0141(15) 0.0156(16) 0.029(2) -0.0064(14) 0.0072(14) -0.0036(13)
C11 0.0117(14) 0.0168(16) 0.0236(17) -0.0080(13) 0.0005(13) -0.0007(13)
C12 0.0115(13) 0.0111(15) 0.0195(17) -0.0040(12) 0.0011(12) -0.0014(11)
C13 0.0178(17) 0.0155(15) 0.0172(16) -0.0014(12) -0.0038(12) -0.0028(11)
C14 0.0137(15) 0.0146(14) 0.0183(16) 0.0010(12) -0.0034(13) -0.0002(13)
C15 0.0149(15) 0.0301(18) 0.0208(19) 0.0036(15) -0.0059(14) -0.0003(14)
C16 0.0181(15) 0.0234(16) 0.0150(16) 0.0044(15) 0.0038(15) 0.0004(12)
C17 0.0121(13) 0.0155(14) 0.0112(14) 0.0046(14) 0.0006(14) -0.0014(11)
C18 0.0153(15) 0.0174(16) 0.0132(16) 0.0011(13) -0.0002(12) 0.0006(12)
C19 0.0272(17) 0.0135(15) 0.0147(16) 0.0023(13) -0.0039(14) -0.0057(13)
C20 0.0178(15) 0.0258(16) 0.0221(18) 0.0029(13) -0.0054(15) -0.0114(15)
C21 0.0115(15) 0.0276(17) 0.0263(19) 0.0034(13) 0.0011(14) -0.0026(14)
C22 0.0110(14) 0.0156(15) 0.0174(16) 0.0041(12) 0.0008(12) 0.0002(12)
C23 0.0100(14) 0.0160(15) 0.0196(17) 0.0010(13) 0.0013(12) 0.0017(12)
C24 0.0143(14) 0.0125(14) 0.0238(17) -0.0006(15) 0.0052(12) -0.0004(13)
C25 0.0155(16) 0.0264(18) 0.0325(19) 0.0004(16) -0.0005(13) 0.0051(14)
C26 0.0179(15) 0.0219(18) 0.0208(17) 0.0012(13) 0.0058(13) -0.0012(13)
N1S 0.045(2) 0.031(2) 0.057(3) -0.0126(18) 0.0154(19) -0.0076(17)
C1S 0.0207(16) 0.0301(19) 0.0265(19) -0.0011(18) 0.0053(14) 0.0054(17)
C2S 0.037(2) 0.042(2) 0.034(2) -0.012(2) 0.0035(17) -0.014(2)

loop_
_atom_type_symbol
_atom_type_description
_atom_type_scat_dispersion_real
_atom_type_scat_dispersion_imag
_atom_type_scat_source
C C 0.0033 0.0016 'International Tables Vol C Tables 4.2.6.8 and 6.1.1.4'
H H 0.0000 0.0000 'International Tables Vol C Tables 4.2.6.8 and 6.1.1.4'
N N 0.0061 0.0033 'International Tables Vol C Tables 4.2.6.8 and 6.1.1.4'
O O 0.0106 0.0060 'International Tables Vol C Tables 4.2.6.8 and 6.1.1.4'
Cl Cl 0.1484 0.1585 'International Tables Vol C Tables 4.2.6.8 and 6.1.1.4'
Pd Pd -0.9988 1.0072 'International Tables Vol C Tables 4.2.6.8 and 6.1.1.4'

loop_
_geom_angle_atom_site_label_1
_geom_angle_atom_site_label_2
_geom_angle_atom_site_label_3
_geom_angle
_geom_angle_site_symmetry_1
_geom_angle_site_symmetry_3
_geom_angle_publ_flag
C17 Pd1 C24 81.24(12) . . ?
C17 Pd1 N2 174.28(13) . . ?
C24 Pd1 N2 99.24(11) . . ?
C17 Pd1 N1 101.75(10) . . ?
C24 Pd1 N1 177.01(11) . . ?
N2 Pd1 N1 77.79(9) . . ?
C17 Pd1 N3 96.97(12) . . ?
C24 Pd1 N3 103.16(11) . . ?
N2 Pd1 N3 77.35(10) . . ?
N1 Pd1 N3 76.65(9) . . ?
C17 Pd1 N4 109.51(11) . . ?
C24 Pd1 N4 102.84(11) . . ?
N2 Pd1 N4 76.01(9) . . ?
N1 Pd1 N4 76.18(9) . . ?
N3 Pd1 N4 145.21(9) . . ?
O3' Cl1 O2' 115(2) . . ?
O3' Cl1 O1' 109(4) . . ?
O2' Cl1 O1' 85(4) . . ?
O3' Cl1 O4' 106(3) . . ?
O2' Cl1 O4' 107(3) . . ?
O1' Cl1 O4' 133(5) . . ?
O1 Cl1 O3 107.9(4) . . ?
O1 Cl1 O4 108.4(5) . . ?
O3 Cl1 O4 110.6(2) . . ?
O1 Cl1 O2 112.5(4) . . ?
O3 Cl1 O2 107.3(2) . . ?
O4 Cl1 O2 110.0(3) . . ?
C5 N1 C1 120.6(3) . . ?
C5 N1 Pd1 118.0(2) . . ?
C1 N1 Pd1 117.2(2) . . ?
C12 N2 C8 120.8(3) . . ?
C12 N2 Pd1 119.1(2) . . ?
C8 N2 Pd1 116.7(2) . . ?
C15 N3 C6 109.6(2) . . ?
C15 N3 C7 109.2(2) . . ?
C6 N3 C7 113.1(2) . . ?
C15 N3 Pd1 116.1(2) . . ?
C6 N3 Pd1 105.51(18) . . ?
C7 N3 Pd1 103.34(18) . . ?
C16 N4 C13 110.0(2) . . ?
C16 N4 C14 108.1(2) . . ?
C13 N4 C14 112.6(2) . . ?
C16 N4 Pd1 117.23(19) . . ?
C13 N4 Pd1 106.07(18) . . ?
C14 N4 Pd1 102.85(18) . . ?
N1 C1 C2 121.1(3) . . ?
N1 C1 C14 115.6(3) . . ?
C2 C1 C14 123.3(3) . . ?
C3 C2 C1 118.5(3) . . ?
C3 C2 H2 120.8 . . ?
C1 C2 H2 120.8 . . ?
C2 C3 C4 119.7(3) . . ?
C2 C3 H3 120.2 . . ?
C4 C3 H3 120.2 . . ?
C3 C4 C5 119.0(3) . . ?
C3 C4 H4 120.5 . . ?
C5 C4 H4 120.5 . . ?
N1 C5 C4 121.1(3) . . ?
N1 C5 C6 115.0(3) . . ?
C4 C5 C6 123.9(3) . . ?
N3 C6 C5 113.4(3) . . ?
N3 C6 H6A 108.9 . . ?
C5 C6 H6A 108.9 . . ?
N3 C6 H6B 108.9 . . ?
C5 C6 H6B 108.9 . . ?
H6A C6 H6B 107.7 . . ?
N3 C7 C8 112.7(2) . . ?
N3 C7 H7A 109.0 . . ?
C8 C7 H7A 109.0 . . ?
N3 C7 H7B 109.0 . . ?
C8 C7 H7B 109.0 . . ?
H7A C7 H7B 107.8 . . ?
N2 C8 C9 120.9(3) . . ?
N2 C8 C7 115.7(3) . . ?
C9 C8 C7 123.3(3) . . ?
C8 C9 C10 118.9(3) . . ?
C8 C9 H9 120.6 . . ?
C10 C9 H9 120.6 . . ?
C11 C10 C9 119.6(3) . . ?
C11 C10 H10 120.2 . . ?
C9 C10 H10 120.2 . . ?
C10 C11 C12 119.3(3) . . ?
C10 C11 H11 120.4 . . ?
C12 C11 H11 120.4 . . ?
N2 C12 C11 120.3(3) . . ?
N2 C12 C13 116.4(3) . . ?
C11 C12 C13 123.2(3) . . ?
N4 C13 C12 114.5(3) . . ?
N4 C13 H13A 108.6 . . ?
C12 C13 H13A 108.6 . . ?
N4 C13 H13B 108.6 . . ?
C12 C13 H13B 108.6 . . ?
H13A C13 H13B 107.6 . . ?
N4 C14 C1 112.2(2) . . ?
N4 C14 H14A 109.2 . . ?
C1 C14 H14A 109.2 . . ?
N4 C14 H14B 109.2 . . ?
C1 C14 H14B 109.2 . . ?
H14A C14 H14B 107.9 . . ?
N3 C15 H15A 109.5 . . ?
N3 C15 H15B 109.5 . . ?
H15A C15 H15B 109.5 . . ?
N3 C15 H15C 109.5 . . ?
H15A C15 H15C 109.5 . . ?
H15B C15 H15C 109.5 . . ?
N4 C16 H16A 109.5 . . ?
N4 C16 H16B 109.5 . . ?
H16A C16 H16B 109.5 . . ?
N4 C16 H16C 109.5 . . ?
H16A C16 H16C 109.5 . . ?
H16B C16 H16C 109.5 . . ?
C18 C17 C22 119.4(3) . . ?
C18 C17 Pd1 122.4(2) . . ?
C22 C17 Pd1 117.8(2) . . ?
C17 C18 C19 120.4(3) . . ?
C17 C18 H18 119.8 . . ?
C19 C18 H18 119.8 . . ?
C20 C19 C18 119.8(3) . . ?
C20 C19 H19 120.1 . . ?
C18 C19 H19 120.1 . . ?
C19 C20 C21 120.3(3) . . ?
C19 C20 H20 119.8 . . ?
C21 C20 H20 119.8 . . ?
C20 C21 C22 120.2(3) . . ?
C20 C21 H21 119.9 . . ?
C22 C21 H21 119.9 . . ?
C21 C22 C17 119.8(3) . . ?
C21 C22 C23 123.8(3) . . ?
C17 C22 C23 116.4(3) . . ?
C22 C23 C26 108.8(3) . . ?
C22 C23 C25 111.5(3) . . ?
C26 C23 C25 109.0(3) . . ?
C22 C23 C24 107.5(3) . . ?
C26 C23 C24 110.7(3) . . ?
C25 C23 C24 109.3(3) . . ?
C23 C24 Pd1 114.8(2) . . ?
C23 C24 H24A 108.6 . . ?
Pd1 C24 H24A 108.6 . . ?
C23 C24 H24B 108.6 . . ?
Pd1 C24 H24B 108.6 . . ?
H24A C24 H24B 107.5 . . ?
C23 C25 H25A 109.5 . . ?
C23 C25 H25B 109.5 . . ?
H25A C25 H25B 109.5 . . ?
C23 C25 H25C 109.5 . . ?
H25A C25 H25C 109.5 . . ?
H25B C25 H25C 109.5 . . ?
C23 C26 H26A 109.5 . . ?
C23 C26 H26B 109.5 . . ?
H26A C26 H26B 109.5 . . ?
C23 C26 H26C 109.5 . . ?
H26A C26 H26C 109.5 . . ?
H26B C26 H26C 109.5 . . ?
N1S C1S C2S 178.5(4) . . ?
C1S C2S H2SA 109.5 . . ?
C1S C2S H2SB 109.5 . . ?
H2SA C2S H2SB 109.5 . . ?
C1S C2S H2SC 109.5 . . ?
H2SA C2S H2SC 109.5 . . ?
H2SB C2S H2SC 109.5 . . ?

loop_
_geom_bond_atom_site_label_1
_geom_bond_atom_site_label_2
_geom_bond_distance
_geom_bond_site_symmetry_2
_geom_bond_publ_flag
Pd1 C17 1.994(3) . ?
Pd1 C24 2.045(3) . ?
Pd1 N2 2.152(2) . ?
Pd1 N1 2.156(2) . ?
Pd1 N3 2.350(2) . ?
Pd1 N4 2.383(3) . ?
Cl1 O3' 1.41(2) . ?
Cl1 O2' 1.416(18) . ?
Cl1 O1' 1.42(2) . ?
Cl1 O4' 1.419(19) . ?
Cl1 O1 1.426(4) . ?
Cl1 O3 1.427(3) . ?
Cl1 O4 1.431(3) . ?
Cl1 O2 1.440(3) . ?
N1 C5 1.331(4) . ?
N1 C1 1.339(4) . ?
N2 C12 1.338(4) . ?
N2 C8 1.338(4) . ?
N3 C15 1.470(4) . ?
N3 C6 1.486(4) . ?
N3 C7 1.486(4) . ?
N4 C16 1.466(4) . ?
N4 C13 1.482(4) . ?
N4 C14 1.485(4) . ?
C1 C2 1.389(4) . ?
C1 C14 1.491(5) . ?
C2 C3 1.380(5) . ?
C2 H2 0.9500 . ?
C3 C4 1.381(5) . ?
C3 H3 0.9500 . ?
C4 C5 1.385(5) . ?
C4 H4 0.9500 . ?
C5 C6 1.508(5) . ?
C6 H6A 0.9900 . ?
C6 H6B 0.9900 . ?
C7 C8 1.510(4) . ?
C7 H7A 0.9900 . ?
C7 H7B 0.9900 . ?
C8 C9 1.382(4) . ?
C9 C10 1.385(5) . ?
C9 H9 0.9500 . ?
C10 C11 1.371(5) . ?
C10 H10 0.9500 . ?
C11 C12 1.392(4) . ?
C11 H11 0.9500 . ?
C12 C13 1.494(4) . ?
C13 H13A 0.9900 . ?
C13 H13B 0.9900 . ?
C14 H14A 0.9900 . ?
C14 H14B 0.9900 . ?
C15 H15A 0.9800 . ?
C15 H15B 0.9800 . ?
C15 H15C 0.9800 . ?
C16 H16A 0.9800 . ?
C16 H16B 0.9800 . ?
C16 H16C 0.9800 . ?
C17 C18 1.389(4) . ?
C17 C22 1.399(4) . ?
C18 C19 1.396(4) . ?
C18 H18 0.9500 . ?
C19 C20 1.379(5) . ?
C19 H19 0.9500 . ?
C20 C21 1.387(5) . ?
C20 H20 0.9500 . ?
C21 C22 1.391(4) . ?
C21 H21 0.9500 . ?
C22 C23 1.512(4) . ?
C23 C26 1.531(4) . ?
C23 C25 1.534(4) . ?
C23 C24 1.544(4) . ?
C24 H24A 0.9900 . ?
C24 H24B 0.9900 . ?
C25 H25A 0.9800 . ?
C25 H25B 0.9800 . ?
C25 H25C 0.9800 . ?
C26 H26A 0.9800 . ?
C26 H26B 0.9800 . ?
C26 H26C 0.9800 . ?
N1S C1S 1.129(5) . ?
C1S C2S 1.445(5) . ?
C2S H2SA 0.9800 . ?
C2S H2SB 0.9800 . ?
C2S H2SC 0.9800 . ?

loop_
_geom_hbond_atom_site_label_D
_geom_hbond_atom_site_label_H
_geom_hbond_atom_site_label_A
_geom_hbond_distance_DH
_geom_hbond_distance_HA
_geom_hbond_distance_DA
_geom_hbond_angle_DHA
_geom_hbond_site_symmetry_A
C13 H13A O1' 0.99 2.57 3.53(9) 163.8 3_755
C14 H14B O1 0.99 2.42 3.369(9) 159.1 3_755
C6 H6A O2 0.99 2.46 3.355(5) 149.5 4_565
C6 H6A O2' 0.99 2.31 3.25(2) 159.0 4_565
C7 H7A O3 0.99 2.30 3.286(5) 172.8 1_565
C7 H7A O3' 0.99 2.52 3.51(4) 175.5 1_565
C7 H7B O2 0.99 2.53 3.380(5) 143.2 4_565
C7 H7B O4 0.99 2.50 3.441(6) 158.1 4_565
C7 H7B O2' 0.99 2.43 3.33(3) 150.6 4_565
C7 H7B O4' 0.99 2.53 3.43(5) 150.7 4_565
C16 H16B O3' 0.98 2.55 3.46(5) 155.9 3_755
C2S H2SB O3' 0.98 2.44 3.37(5) 157.6 .
C2S H2SC O4 0.98 2.54 3.332(6) 138.0 4
C2S H2SC O4' 0.98 2.32 3.20(2) 150.4 4

loop_
_geom_torsion_atom_site_label_1
_geom_torsion_atom_site_label_2
_geom_torsion_atom_site_label_3
_geom_torsion_atom_site_label_4
_geom_torsion
_geom_torsion_site_symmetry_1
_geom_torsion_site_symmetry_2
_geom_torsion_site_symmetry_3
_geom_torsion_site_symmetry_4
_geom_torsion_publ_flag
C5 N1 C1 C2 -2.7(4) . . . . ?
Pd1 N1 C1 C2 -159.3(2) . . . . ?
C5 N1 C1 C14 177.0(3) . . . . ?
Pd1 N1 C1 C14 20.4(3) . . . . ?
N1 C1 C2 C3 1.3(5) . . . . ?
C14 C1 C2 C3 -178.3(3) . . . . ?
C1 C2 C3 C4 0.5(5) . . . . ?
C2 C3 C4 C5 -1.0(5) . . . . ?
C1 N1 C5 C4 2.2(4) . . . . ?
Pd1 N1 C5 C4 158.6(2) . . . . ?
C1 N1 C5 C6 -179.5(3) . . . . ?
Pd1 N1 C5 C6 -23.1(3) . . . . ?
C3 C4 C5 N1 -0.4(5) . . . . ?
C3 C4 C5 C6 -178.5(3) . . . . ?
C15 N3 C6 C5 -158.2(3) . . . . ?
C7 N3 C6 C5 79.7(3) . . . . ?
Pd1 N3 C6 C5 -32.6(3) . . . . ?
N1 C5 C6 N3 38.9(4) . . . . ?
C4 C5 C6 N3 -142.8(3) . . . . ?
C15 N3 C7 C8 162.7(3) . . . . ?
C6 N3 C7 C8 -75.0(3) . . . . ?
Pd1 N3 C7 C8 38.6(3) . . . . ?
C12 N2 C8 C9 -3.8(4) . . . . ?
Pd1 N2 C8 C9 -162.8(2) . . . . ?
C12 N2 C8 C7 177.2(3) . . . . ?
Pd1 N2 C8 C7 18.2(3) . . . . ?
N3 C7 C8 N2 -40.9(4) . . . . ?
N3 C7 C8 C9 140.2(3) . . . . ?
N2 C8 C9 C10 0.2(4) . . . . ?
C7 C8 C9 C10 179.0(3) . . . . ?
C8 C9 C10 C11 2.4(5) . . . . ?
C9 C10 C11 C12 -1.4(5) . . . . ?
C8 N2 C12 C11 4.9(4) . . . . ?
Pd1 N2 C12 C11 163.4(2) . . . . ?
C8 N2 C12 C13 -176.3(3) . . . . ?
Pd1 N2 C12 C13 -17.8(3) . . . . ?
C10 C11 C12 N2 -2.2(4) . . . . ?
C10 C11 C12 C13 179.0(3) . . . . ?
C16 N4 C13 C12 -155.7(3) . . . . ?
C14 N4 C13 C12 83.7(3) . . . . ?
Pd1 N4 C13 C12 -28.0(3) . . . . ?
N2 C12 C13 N4 32.2(4) . . . . ?
C11 C12 C13 N4 -149.0(3) . . . . ?
C16 N4 C14 C1 165.2(3) . . . . ?
C13 N4 C14 C1 -73.2(3) . . . . ?
Pd1 N4 C14 C1 40.5(3) . . . . ?
N1 C1 C14 N4 -43.9(3) . . . . ?
C2 C1 C14 N4 135.7(3) . . . . ?
C22 C17 C18 C19 -0.1(5) . . . . ?
Pd1 C17 C18 C19 -173.2(2) . . . . ?
C17 C18 C19 C20 0.4(5) . . . . ?
C18 C19 C20 C21 -0.9(5) . . . . ?
C19 C20 C21 C22 0.9(5) . . . . ?
C20 C21 C22 C17 -0.5(5) . . . . ?
C20 C21 C22 C23 179.6(3) . . . . ?
C18 C17 C22 C21 0.1(5) . . . . ?
Pd1 C17 C22 C21 173.5(2) . . . . ?
C18 C17 C22 C23 -180.0(3) . . . . ?
Pd1 C17 C22 C23 -6.5(4) . . . . ?
C21 C22 C23 C26 74.4(4) . . . . ?
C17 C22 C23 C26 -105.5(3) . . . . ?
C21 C22 C23 C25 -45.9(4) . . . . ?
C17 C22 C23 C25 134.1(3) . . . . ?
C21 C22 C23 C24 -165.7(3) . . . . ?
C17 C22 C23 C24 14.4(4) . . . . ?
C22 C23 C24 Pd1 -16.1(3) . . . . ?
C26 C23 C24 Pd1 102.5(3) . . . . ?
C25 C23 C24 Pd1 -137.3(2) . . . . ?
